data_7009134
loop_
_publ_author_name
'De Munno, Giovanni'
'Medaglia, Marcella'
'Armentano, Donatella'
'Anastassopoulou, Jane'
'Theophanides, Theophilos'

_publ_section_title
;
 New supramolecular complexes of manganese(II) and cobalt(II) with
 nucleic bases. Crystal structures of
 [M(H2O)6(1-Mecyt)6][ClO4]2&#x00B7;H2O, [Co(1-Mecyt)4][ClO4]2 and
 [M(H2O)4(cyt)2][ClO4]2&#x00B7;2cyt&#x00B7;2H2O [M&#x2005;=&#x2005;CoII
 or MnII; cyt&#x2005;=&#x2005;cytosine;
 1-Mecyt&#x2005;=&#x2005;1-methylcytosine]
;
_journal_issue 10
_journal_name_full 'Journal of the Chemical Society, Dalton Transactions'
_journal_page_first 1625
_journal_paper_doi 10.1039/a908901b
_journal_year 2000
_chemical_compound_source 'chemical synthesis'
_chemical_formula_moiety '[Co(1-Mecyt)4](ClO4)2'
_chemical_formula_sum 'C20 H28 Cl2 Co N12 O12'
_chemical_formula_weight 758.4
_chemical_name_systematic ?
_space_group_IT_number 88
_symmetry_cell_setting tetragonal
_symmetry_space_group_name_Hall '-I 4ad'
_symmetry_space_group_name_H-M 'I 41/a :2'
_cell_angle_alpha 90.
_cell_angle_beta 90.
_cell_angle_gamma 90.
_cell_formula_units_Z 4
_cell_length_a 13.737(2)
_cell_length_b 13.737(2)
_cell_length_c 16.131(3)
_cell_measurement_radiation 'Mo K\a'
_cell_measurement_temperature 295
_cell_measurement_wavelength 0.710730
_cell_volume 3044.0(8)
_computing_cell_refinement 'Siemens P3/V'
_computing_data_collection 'Siemens P3/V,(VMS vers 4.21/V, 1990)'
_computing_data_reduction 'Siemens SHELXTL-PLUS,(VMS vers 4.21/V , 1990)'
_computing_molecular_graphics 'Siemens XP'
_computing_publication_material 'Siemens SHELXTL-PLUS and PARST'
_computing_structure_refinement 'Siemens SHELXTL-PLUS'
_computing_structure_solution 'Siemens SHELXTL-PLUS'
_diffrn_ambient_temperature 295
_diffrn_measurement_device 'Siemens R3m/V diffractometer'
_diffrn_measurement_method \w-2\q
_diffrn_radiation_monochromator 'highly-oriented graphite crystal'
_diffrn_radiation_source 'fine-focus xray_tube'
_diffrn_radiation_type 'Mo K\a'
_diffrn_radiation_wavelength 0.710730
_diffrn_reflns_limit_h_max 17
_diffrn_reflns_limit_h_min 0
_diffrn_reflns_limit_k_max 17
_diffrn_reflns_limit_k_min 0
_diffrn_reflns_limit_l_max 20
_diffrn_reflns_limit_l_min 0
_diffrn_reflns_number 1967
_diffrn_reflns_theta_max 27.0
_diffrn_reflns_theta_min 1.5
_exptl_absorpt_coefficient_mu 8.2000
_exptl_crystal_colour 'dark pink'
_exptl_crystal_density_diffrn 1.655
_exptl_crystal_description polyhedral
_exptl_crystal_F_000 1556
_exptl_crystal_size_max 0.35
_exptl_crystal_size_mid 0.30
_exptl_crystal_size_min 0.25
_refine_diff_density_max 0.44
_refine_diff_density_min -0.58
_refine_ls_extinction_method none
_refine_ls_goodness_of_fit_obs 1.29
_refine_ls_hydrogen_treatment '"riding model" with fixed isotropic U'
_refine_ls_matrix_type full
_refine_ls_number_parameters 107
_refine_ls_number_reflns 1312
_refine_ls_R_factor_all 5.98
_refine_ls_R_factor_obs 4.69
_refine_ls_shift/esd_max 0.001
_refine_ls_shift/esd_mean 0.000
_refine_ls_structure_factor_coef F
_refine_ls_weighting_details 'w = 1/(\s^2^(F)+ 0.0018*F^2^))'
_refine_ls_weighting_scheme calc
_refine_ls_wR_factor_all 7.96
_refine_ls_wR_factor_obs 6.80
_reflns_number_observed 1312
_reflns_number_total 1676
_reflns_observed_criterion >3\s(I)
_cod_data_source_file a908901b.txt
_cod_data_source_block (3)
_cod_depositor_comments
;
The following automatic conversions were performed:

'_refine_ls_weighting_scheme' value '1/(\s^2^(F)+ 0.0018*F^2^))' was
changed to 'calc'. New tag '_refine_ls_weighting_details' was
created. The value of the new tag was set to 'w = 1/(\s^2^(F)+
0.0018*F^2^))'.

Automatic conversion script
Id: cif_fix_values 3143 2015-03-26 13:38:13Z robertas 

2018-03-05
Z value changed to be consistent with given formula
                                      miguel
;
_cod_original_formula_units_Z 1
_cod_original_sg_symbol_H-M I4/m
_cod_database_code 7009134

loop_
_symmetry_equiv_pos_as_xyz
x,y,z
1/2-x,-y,1/2+z
3/4-y,1/4+x,1/4+z
3/4+y,3/4-x,3/4+z
-x,-y,-z
1/2+x,+y,1/2-z
1/4+y,3/4-x,3/4-z
1/4-y,1/4+x,1/4-z
1/2+x,1/2+y,1/2+z
1-x,1/2-y,1+z
5/4-y,3/4+x,3/4+z
5/4+y,5/4-x,5/4+z
1/2-x,1/2-y,1/2-z
1+x,1/2+y,1-z
3/4+y,5/4-x,5/4-z
3/4-y,3/4+x,3/4-z

loop_
_atom_site_aniso_label
_atom_site_aniso_U_11
_atom_site_aniso_U_22
_atom_site_aniso_U_33
_atom_site_aniso_U_23
_atom_site_aniso_U_13
_atom_site_aniso_U_12
_atom_site_aniso_type_symbol
Co1 0.0222(3) 0.0222(3) 0.0252(4) 0. 0. 0. Co
N1 0.048(2) 0.036(1) 0.056(2) -0.005(1) -0.026(1) 0.003(1) N
C1 0.083(3) 0.057(3) 0.080(3) -0.010(2) -0.049(3) -0.013(2) C
C2 0.033(1) 0.027(1) 0.031(1) -0.000(1) -0.005(1) 0.001(1) C
O2 0.052(1) 0.022(1) 0.038(1) -0.0018(8) -0.008(1) 0.0015(9) O
N3 0.033(1) 0.019(1) 0.027(1) -0.0004(8) -0.0021(9) 0.0016(9) N
C4 0.037(2) 0.025(1) 0.035(1) 0.004(1) 0.003(1) 0.004(1) C
N4 0.075(2) 0.019(1) 0.044(2) 0.003(1) -0.009(1) -0.001(1) N
C5 0.062(2) 0.033(2) 0.061(2) 0.008(2) -0.022(2) 0.015(2) C
C6 0.065(2) 0.045(2) 0.073(3) 0.001(2) -0.039(2) 0.014(2) C
Cl1 0.080(1) 0.164(2) 0.051(1) 0. 0. 0.033(1) Cl
O3 0.131(4) 0.35(1) 0.097(4) 0.012(4) -0.049(3) 0.063(6) O
O4 0.136(5) 0.31(1) 0.201(6) 0.133(6) -0.012(5) 0.026(7) O

loop_
_atom_site_label
_atom_site_occupancy
_atom_site_fract_x
_atom_site_fract_y
_atom_site_fract_z
_atom_site_U_iso_or_equiv
_atom_site_thermal_displace_type
_atom_site_type_symbol
_atom_site_calc_flag
_atom_site_calc_attached_atom
_atom_site_disorder_group
Co1 1.00 0.5 0.25 0.375 0.0232(2) Uani Co ? ? ?
N1 1.00 0.7047(2) 0.2449(2) 0.5635(2) 0.0463(9) Uani N ? ? ?
C1 1.00 0.7492(4) 0.3258(3) 0.6082(3) 0.073(2) Uani C ? ? ?
C2 1.00 0.6400(2) 0.2654(2) 0.5011(2) 0.0300(8) Uani C ? ? ?
O2 1.00 0.6188(2) 0.3500(1) 0.4820(1) 0.0375(7) Uani O ? ? ?
N3 1.00 0.6004(2) 0.1903(2) 0.4567(1) 0.0264(6) Uani N ? ? ?
C4 1.00 0.6204(2) 0.0974(2) 0.4773(2) 0.0321(8) Uani C ? ? ?
N4 1.00 0.5802(2) 0.0261(2) 0.4342(2) 0.0459(9) Uani N ? ? ?
C5 1.00 0.6842(3) 0.0765(3) 0.5441(2) 0.052(1) Uani C ? ? ?
C6 1.00 0.7235(3) 0.1515(3) 0.5844(3) 0.061(2) Uani C ? ? ?
Cl1 1.00 0.5 0.25 0.7132(1) 0.0984(9) Uani Cl ? ? ?
O3 1.00 0.5830(5) 0.2424(7) 0.7585(3) 0.194(4) Uani O ? ? ?
O4 1.00 0.5070(5) 0.3234(7) 0.6548(5) 0.216(4) Uani O ? ? ?
H1C 1.00 0.6999(4) 0.3653(3) 0.6337(3) 0.06 Uiso H ? C1 ?
H5 1.00 0.6980(3) 0.0105(3) 0.5597(2) 0.06 Uiso H ? C5 ?
H1A 1.00 0.7921(4) 0.3009(3) 0.6501(3) 0.06 Uiso H ? C1 ?
H6 1.00 0.7666(3) 0.1391(3) 0.6300(3) 0.06 Uiso H ? C6 ?
H1B 1.00 0.7857(4) 0.3645(3) 0.5696(3) 0.06 Uiso H ? C1 ?
H4B 1.00 0.5925(2) -0.0364(2) 0.4472(2) 0.06 Uiso H ? N4 ?
H4A 1.00 0.5403(2) 0.0404(2) 0.3916(2) 0.06 Uiso H ? N4 ?

loop_
_atom_type_symbol
_atom_type_description
_atom_type_oxidation_number
_atom_type_number_in_cell
_atom_type_scat_dispersion_real
_atom_type_scat_dispersion_imag
_atom_type_scat_source
C Carbon 0 20 0.0020 0.0020 Internat_Tables_Vol_IV_Table_2.3.1
H Hydrogen 0 28 0.0000 0.0000 Internat_Tables_Vol_IV_Table_2.3.1
N Nitrogen 0 12 0.0040 0.0030 Internat_Tables_Vol_IV_Table_2.3.1
O Oxygen 0 12 0.0080 0.0060 Internat_Tables_Vol_IV_Table_2.3.1
Cl Chlorine 0 2 0.1320 0.1590 Internat_Tables_Vol_IV_Table_2.3.1
Co Cobalt 0 1 0.2990 0.9730 Internat_Tables_Vol_IV_Table_2.3.1

loop_
_diffrn_attenuator_code
_diffrn_attenuator_scale
? ?

loop_
_geom_angle_atom_site_label_1
_geom_angle_atom_site_label_2
_geom_angle_atom_site_label_3
_geom_angle
_geom_angle_site_symmetry_1
_geom_angle_site_symmetry_2
_geom_angle_site_symmetry_3
N3 Co1 N3 101.2(1) . . 10_554
N3 Co1 N3 113.7(1) . . 7_555
C1 N1 C2 118.6(3) . . .
C1 N1 C6 121.3(3) . . .
C2 N1 C6 120.1(3) . . .
N1 C2 O2 121.9(3) . . .
N1 C2 N3 119.1(2) . . .
O2 C2 N3 119.0(3) . . .
Co N3 C2 107.3(2) . . .
Co N3 C4 131.8(2) . . .
C2 N3 C4 120.2(2) . . .
N3 C4 N4 119.1(3) . . .
N3 C4 C5 120.4(3) . . .
N4 C4 C5 120.6(3) . . .
C4 C5 C6 117.7(3) . . .
N1 C6 C5 122.3(4) . . .
O3 Cl1 O4 111.4(4) . . .
O3 Cl1 O3 114.9(5) . . .
O3 Cl1 O4 111.6(5) . . .
O4 Cl1 O4 94.1(7) . . .

loop_
_geom_bond_atom_site_label_1
_geom_bond_atom_site_label_2
_geom_bond_distance
_geom_bond_site_symmetry_1
_geom_bond_site_symmetry_2
_geom_bond_publ_flag
Co1 N3 2.076(2) . . .
N1 C1 1.459(5) . . .
N1 C2 1.372(4) . . .
N1 C6 1.352(5) . . .
C2 O2 1.237(3) . . .
C2 N3 1.369(3) . . .
N3 C4 1.347(3) . . .
C4 N4 1.322(4) . . .
C4 C5 1.418(5) . . .
C5 C6 1.332(5) . . .
Cl1 O3 1.359(6) . . .
Cl1 O4 1.384(9) . . .
